data_7135513
loop_
_publ_author_name
'Shanmugapriya, V.'
'Panda, Pradeepta K.'

_publ_section_title
;
 A bipyrrole scaffold as an emerging Frontier in robust design of high
 energy materials.
;
_journal_issue 6
_journal_name_full 'Chemical communications (Cambridge, England)'
_journal_page_first 1936
_journal_page_last 1940
_journal_paper_doi 10.1039/d5cc06662j
_journal_volume 62
_journal_year 2026
_chemical_formula_moiety 'C8 H6 N4 O4'
_chemical_formula_sum 'C8 H6 N4 O4'
_chemical_formula_weight 222.17
_space_group_crystal_system monoclinic
_space_group_IT_number 14
_space_group_name_Hall '-P 2ybc'
_space_group_name_H-M_alt 'P 1 21/c 1'
_atom_sites_solution_hydrogens geom
_atom_sites_solution_primary iterative
_audit_creation_date 2025-11-06
_audit_creation_method
;
Olex2 1.3-ac4
(compiled 2018.12.18 svn.r3554 for Rigaku Oxford Diffraction, GUI svn.r1)
;
_audit_update_record
;
2025-11-17 deposited with the CCDC.	2025-12-16 downloaded from the CCDC.
;
_cell_angle_alpha 90
_cell_angle_beta 96.051(3)
_cell_angle_gamma 90
_cell_formula_units_Z 4
_cell_length_a 6.5856(7)
_cell_length_b 20.0958(19)
_cell_length_c 6.9138(7)
_cell_measurement_reflns_used 6717
_cell_measurement_temperature 295(2)
_cell_measurement_theta_max 27.46
_cell_measurement_theta_min 3.11
_cell_volume 909.89(16)
_computing_cell_refinement 'SAINT V8.40B (?, 2016)'
_computing_data_reduction 'SAINT V8.40B (?, 2016)'
_computing_molecular_graphics 'Olex2 (Dolomanov et al., 2009)'
_computing_publication_material 'Olex2 (Dolomanov et al., 2009)'
_computing_structure_refinement 'ShelXL (Sheldrick, 2015)'
_computing_structure_solution 'olex2.solve (Bourhis et al., 2015)'
_diffrn_ambient_temperature 295.0
_diffrn_measured_fraction_theta_full 0.993
_diffrn_measured_fraction_theta_max 0.990
_diffrn_measurement_device_type 'Bruker APEX-II CCD'
_diffrn_measurement_method '\f and \w scans'
_diffrn_radiation_type MoK\a
_diffrn_radiation_wavelength 0.71073
_diffrn_reflns_av_R_equivalents 0.0544
_diffrn_reflns_av_unetI/netI 0.0312
_diffrn_reflns_Laue_measured_fraction_full 0.993
_diffrn_reflns_Laue_measured_fraction_max 0.990
_diffrn_reflns_limit_h_max 8
_diffrn_reflns_limit_h_min -8
_diffrn_reflns_limit_k_max 26
_diffrn_reflns_limit_k_min -26
_diffrn_reflns_limit_l_max 8
_diffrn_reflns_limit_l_min -8
_diffrn_reflns_number 16399
_diffrn_reflns_point_group_measured_fraction_full 0.993
_diffrn_reflns_point_group_measured_fraction_max 0.990
_diffrn_reflns_theta_full 25.242
_diffrn_reflns_theta_max 27.522
_diffrn_reflns_theta_min 3.132
_diffrn_standards_number 0
_exptl_absorpt_coefficient_mu 0.134
_exptl_absorpt_correction_T_max 0.7456
_exptl_absorpt_correction_T_min 0.6427
_exptl_absorpt_correction_type multi-scan
_exptl_absorpt_process_details
;
SADABS-2016/2 (Bruker,2016/2) was used for absorption correction.
wR2(int) was 0.1657 before and 0.0747 after correction.
The Ratio of minimum to maximum transmission is 0.8620.
The \l/2 correction factor is Not present.
;
_exptl_crystal_colour 'clear light yellow'
_exptl_crystal_colour_lustre clear
_exptl_crystal_colour_modifier light
_exptl_crystal_colour_primary yellow
_exptl_crystal_density_diffrn 1.622
_exptl_crystal_description plate
_exptl_crystal_F_000 456
_exptl_crystal_size_max 0.2
_exptl_crystal_size_mid 0.1
_exptl_crystal_size_min 0.1
_refine_diff_density_max 0.671
_refine_diff_density_min -0.568
_refine_diff_density_rms 0.106
_refine_ls_extinction_method none
_refine_ls_goodness_of_fit_ref 1.139
_refine_ls_hydrogen_treatment constr
_refine_ls_matrix_type full
_refine_ls_number_parameters 145
_refine_ls_number_reflns 2069
_refine_ls_number_restraints 0
_refine_ls_restrained_S_all 1.139
_refine_ls_R_factor_all 0.1108
_refine_ls_R_factor_gt 0.0992
_refine_ls_shift/su_max 0.000
_refine_ls_shift/su_mean 0.000
_refine_ls_structure_factor_coef Fsqd
_refine_ls_weighting_details 'w=1/[\s^2^(Fo^2^)+(0.1494P)^2^+2.0788P] where P=(Fo^2^+2Fc^2^)/3'
_refine_ls_weighting_scheme calc
_refine_ls_wR_factor_gt 0.3013
_refine_ls_wR_factor_ref 0.3079
_reflns_Friedel_coverage 0.000
_reflns_number_gt 1622
_reflns_number_total 2069
_reflns_threshold_expression 'I > 2\s(I)'
_cod_data_source_file d5cc06662j2.cif
_cod_data_source_block VSP-C3
_cod_database_code 7135513
_shelx_shelxl_version_number 2018/3
_shelx_space_group_comment
;
The symmetry employed for this shelxl refinement is uniquely defined
by the following loop, which should always be used as a source of
symmetry information in preference to the above space-group names.
They are only intended as comments.
;
_shelx_estimated_absorpt_t_max 0.987
_shelx_estimated_absorpt_t_min 0.974
_olex2_refinement_description
;
1. Fixed Uiso
 At 1.2 times of:
  All C(H) groups, All N(H) groups
2.a Aromatic/amide H refined with riding coordinates:
 N004(H004), C005(H005), C00C(H00C), C00D(H00D), N2(H2), C00G(H00G)
;
_olex2_submission_original_sample_id compound-3
_olex2_submission_special_instructions 'No special instructions were received'

loop_
_space_group_symop_operation_xyz
'x, y, z'
'-x, y+1/2, -z+1/2'
'-x, -y, -z'
'x, -y-1/2, z-1/2'

loop_
_atom_site_label
_atom_site_type_symbol
_atom_site_fract_x
_atom_site_fract_y
_atom_site_fract_z
_atom_site_U_iso_or_equiv
_atom_site_adp_type
_atom_site_occupancy
_atom_site_site_symmetry_order
_atom_site_calc_flag
_atom_site_refinement_flags_posn
_atom_site_refinement_flags_adp
_atom_site_refinement_flags_occupancy
_atom_site_disorder_assembly
_atom_site_disorder_group
O001 O 0.3936(4) 0.19937(15) 0.4974(5) 0.0461(8) Uani 1 1 d . . . . .
O002 O 0.4107(4) 0.30432(15) 0.5599(5) 0.0451(8) Uani 1 1 d . . . . .
N003 N 0.4867(4) 0.24836(16) 0.5701(5) 0.0318(7) Uani 1 1 d . . . . .
N004 N 1.0003(4) 0.25010(16) 0.7908(5) 0.0316(8) Uani 1 1 d . . . . .
H004 H 1.114531 0.267400 0.837325 0.038 Uiso 1 1 calc R . . . .
C005 C 0.6770(5) 0.39797(17) 0.7195(6) 0.0283(8) Uani 1 1 d . . . . .
H005 H 0.541706 0.384015 0.701670 0.034 Uiso 1 1 calc R . . . .
C006 C 0.8328(5) 0.28577(18) 0.7255(5) 0.0273(8) Uani 1 1 d . . . . .
O1 O 0.4155(5) 0.4994(2) 0.7235(9) 0.0896(17) Uani 1 1 d . . . . .
C008 C 0.6860(5) 0.23786(18) 0.6615(5) 0.0290(8) Uani 1 1 d . . . . .
C009 C 0.8430(5) 0.35781(19) 0.7308(5) 0.0306(8) Uani 1 1 d . . . . .
N1 N 0.5981(6) 0.5140(2) 0.7371(8) 0.0633(14) Uani 1 1 d . . . . .
O00B O 0.6592(6) 0.57129(18) 0.7471(9) 0.095(2) Uani 1 1 d . . . . .
C00C C 0.7709(6) 0.17370(19) 0.6945(6) 0.0351(9) Uani 1 1 d . . . . .
H00C H 0.705999 0.133159 0.667230 0.042 Uiso 1 1 calc R . . . .
C00D C 0.9657(6) 0.18320(19) 0.7737(6) 0.0352(9) Uani 1 1 d . . . . .
H00D H 1.059907 0.149862 0.810325 0.042 Uiso 1 1 calc R . . . .
C00E C 0.7414(6) 0.4619(2) 0.7385(8) 0.0439(11) Uani 1 1 d . . . . .
N2 N 1.0144(6) 0.3983(2) 0.7574(8) 0.0600(12) Uani 1 1 d . . . . .
H2 H 1.139205 0.384971 0.769187 0.072 Uiso 1 1 calc R . . . .
C00G C 0.9497(6) 0.4641(2) 0.7619(8) 0.0490(12) Uani 1 1 d . . . . .
H00G H 1.031551 0.501786 0.777574 0.059 Uiso 1 1 calc R . . . .

loop_
_atom_site_aniso_label
_atom_site_aniso_U_11
_atom_site_aniso_U_22
_atom_site_aniso_U_33
_atom_site_aniso_U_23
_atom_site_aniso_U_13
_atom_site_aniso_U_12
O001 0.0303(15) 0.0433(17) 0.061(2) -0.0058(14) -0.0127(13) -0.0075(12)
O002 0.0254(14) 0.0402(16) 0.067(2) -0.0023(14) -0.0107(13) 0.0046(11)
N003 0.0208(14) 0.0379(17) 0.0357(16) 0.0018(13) -0.0008(12) -0.0030(12)
N004 0.0180(14) 0.0361(17) 0.0393(17) -0.0001(13) -0.0028(12) 0.0012(11)
C005 0.0149(14) 0.0232(16) 0.046(2) -0.0015(14) 0.0003(13) -0.0006(12)
C006 0.0190(15) 0.0355(19) 0.0272(17) 0.0013(13) 0.0009(12) 0.0025(13)
O1 0.0287(18) 0.048(2) 0.192(5) -0.006(3) 0.009(2) 0.0042(15)
C008 0.0211(16) 0.0357(19) 0.0296(17) 0.0027(14) -0.0002(13) 0.0008(13)
C009 0.0218(16) 0.036(2) 0.0333(19) -0.0011(14) 0.0008(13) 0.0019(13)
N1 0.0330(19) 0.034(2) 0.122(4) -0.006(2) 0.005(2) 0.0035(15)
O00B 0.057(2) 0.0297(18) 0.200(6) -0.012(2) 0.013(3) -0.0025(16)
C00C 0.0330(19) 0.0329(19) 0.038(2) -0.0010(15) -0.0017(15) -0.0012(15)
C00D 0.0299(18) 0.035(2) 0.040(2) 0.0009(15) 0.0002(15) 0.0075(15)
C00E 0.030(2) 0.032(2) 0.069(3) -0.0022(19) 0.0016(19) -0.0019(16)
N2 0.0330(19) 0.056(3) 0.090(3) -0.007(2) 0.0028(19) -0.0024(17)
C00G 0.030(2) 0.038(2) 0.079(3) -0.007(2) 0.004(2) -0.0078(17)

loop_
_atom_type_symbol
_atom_type_description
_atom_type_scat_dispersion_real
_atom_type_scat_dispersion_imag
_atom_type_scat_source
C C 0.0033 0.0016 'International Tables Vol C Tables 4.2.6.8 and 6.1.1.4'
H H 0.0000 0.0000 'International Tables Vol C Tables 4.2.6.8 and 6.1.1.4'
N N 0.0061 0.0033 'International Tables Vol C Tables 4.2.6.8 and 6.1.1.4'
O O 0.0106 0.0060 'International Tables Vol C Tables 4.2.6.8 and 6.1.1.4'

loop_
_geom_angle_atom_site_label_1
_geom_angle_atom_site_label_2
_geom_angle_atom_site_label_3
_geom_angle
_geom_angle_site_symmetry_1
_geom_angle_site_symmetry_3
_geom_angle_publ_flag
O001 N003 C008 117.4(3) . . ?
O002 N003 O001 121.5(3) . . ?
O002 N003 C008 121.0(3) . . ?
C006 N004 C00D 111.7(3) . . ?
C009 C005 C00E 108.5(3) . . ?
N004 C006 C008 104.6(3) . . ?
N004 C006 C009 119.1(3) . . ?
C008 C006 C009 136.2(3) . . ?
N003 C008 C00C 122.8(3) . . ?
C006 C008 N003 128.1(3) . . ?
C006 C008 C00C 109.1(3) . . ?
C005 C009 C006 124.0(3) . . ?
C005 C009 N2 107.4(4) . . ?
N2 C009 C006 128.6(3) . . ?
O1 N1 C00E 118.0(4) . . ?
O00B N1 O1 123.0(4) . . ?
O00B N1 C00E 119.0(4) . . ?
C00D C00C C008 106.2(3) . . ?
C00C C00D N004 108.4(3) . . ?
C005 C00E N1 120.1(4) . . ?
C005 C00E C00G 110.0(4) . . ?
C00G C00E N1 129.8(4) . . ?
C009 N2 C00G 108.3(4) . . ?
C00E C00G N2 105.9(4) . . ?

loop_
_geom_bond_atom_site_label_1
_geom_bond_atom_site_label_2
_geom_bond_distance
_geom_bond_site_symmetry_2
_geom_bond_publ_flag
O001 N003 1.238(4) . ?
O002 N003 1.230(4) . ?
N003 C008 1.411(4) . ?
N004 C006 1.352(4) . ?
N004 C00D 1.367(5) . ?
C005 C009 1.354(5) . ?
C005 C00E 1.355(5) . ?
C006 C008 1.403(5) . ?
C006 C009 1.450(5) . ?
O1 N1 1.232(5) . ?
C008 C00C 1.414(5) . ?
C009 N2 1.388(5) . ?
N1 O00B 1.218(5) . ?
N1 C00E 1.410(6) . ?
C00C C00D 1.354(6) . ?
C00E C00G 1.365(6) . ?
N2 C00G 1.390(6) . ?
